data_7116239
loop_
_publ_author_name
'Reyes-Guti\'errez, Paul E'
'Jir\'asek, Michael'
'Severa, Luk\'a\<s'
'Novotn\'a, Pavl\'ina'
'Koval, Du\<san'
'S\'azelov\'a, Petra'
'V\'avra, Jan'
'Meyer, Andreas'
'C\'isa\<rov\'a, Ivana'
'\<Saman, David'
'Pohl, Radek'
'\<St\<ep\'anek, Petr'
'Slav\'i\<cek, Petr'
'Coe, Benjamin J.'
'H\'ajek, Miroslav'
'Ka\<si\<cka, V\'aclav'
'Urbanov\'a, Marie'
'Tepl\'y, Filip'

_publ_section_title
;
 Functional helquats: helical cationic dyes with marked, switchable
 chiroptical properties in the visible region.
;
_journal_issue 9
_journal_name_full 'Chemical communications (Cambridge, England)'
_journal_page_first 1583
_journal_page_last 1586
_journal_paper_doi 10.1039/c4cc08967g
_journal_volume 51
_journal_year 2015
_chemical_compound_source 'synthesized by the authors'
_chemical_formula_moiety '2(C35 H32 N2 O), 4(C F3 O3 S), C H3 N O2'
_chemical_formula_sum 'C37.5 H33.5 F6 N2.5 O8 S2'
_chemical_formula_weight 825.29
_chemical_name_systematic
;
?
;
_space_group_IT_number 2
_symmetry_cell_setting triclinic
_symmetry_space_group_name_Hall '-P 1'
_symmetry_space_group_name_H-M 'P -1'
_atom_sites_solution_hydrogens difmap
_atom_sites_solution_primary direct
_atom_sites_solution_secondary difmap
_audit_creation_method SHELXL-97
_audit_update_record
;
2013-02-20 deposited with the CCDC.
2014-12-15 downloaded from the CCDC.
;
_cell_angle_alpha 75.1430(10)
_cell_angle_beta 84.4540(10)
_cell_angle_gamma 87.5830(10)
_cell_formula_units_Z 4
_cell_length_a 12.8456(3)
_cell_length_b 13.7518(3)
_cell_length_c 21.7960(4)
_cell_measurement_reflns_used 9881
_cell_measurement_temperature 150(2)
_cell_measurement_theta_max 27.47
_cell_measurement_theta_min 2.19
_cell_volume 3703.52(14)
_computing_cell_refinement 'Bruker SAINT'
_computing_data_collection 'Bruker APEX2'
_computing_data_reduction 'Bruker SAINT'
_computing_structure_refinement 'SHELXL-97 (Sheldrick, 2008)'
_computing_structure_solution 'SHELXS-97 (Sheldrick, 2008)'
_diffrn_ambient_temperature 150(2)
_diffrn_measured_fraction_theta_full 0.995
_diffrn_measured_fraction_theta_max 0.995
_diffrn_measurement_device_type 'Bruker APEX-II CCD'
_diffrn_measurement_method '\f and \w scans'
_diffrn_radiation_monochromator graphite
_diffrn_radiation_source 'fine-focus sealed tube'
_diffrn_radiation_type MoK\a
_diffrn_radiation_wavelength 0.71073
_diffrn_reflns_av_R_equivalents 0.0278
_diffrn_reflns_av_sigmaI/netI 0.0425
_diffrn_reflns_limit_h_max 16
_diffrn_reflns_limit_h_min -16
_diffrn_reflns_limit_k_max 17
_diffrn_reflns_limit_k_min -17
_diffrn_reflns_limit_l_max 28
_diffrn_reflns_limit_l_min -21
_diffrn_reflns_number 47477
_diffrn_reflns_theta_full 27.50
_diffrn_reflns_theta_max 27.50
_diffrn_reflns_theta_min 1.53
_diffrn_standards_number 0
_exptl_absorpt_coefficient_mu 0.230
_exptl_absorpt_correction_T_max 0.9623
_exptl_absorpt_correction_T_min 0.9194
_exptl_absorpt_correction_type multi-scan
_exptl_crystal_colour orange
_exptl_crystal_density_diffrn 1.480
_exptl_crystal_density_method 'not measured'
_exptl_crystal_description prism
_exptl_crystal_F_000 1704
_exptl_crystal_size_max 0.37
_exptl_crystal_size_mid 0.28
_exptl_crystal_size_min 0.17
_refine_diff_density_max 0.376
_refine_diff_density_min -0.488
_refine_diff_density_rms 0.053
_refine_ls_extinction_method none
_refine_ls_goodness_of_fit_ref 1.020
_refine_ls_hydrogen_treatment constr
_refine_ls_matrix_type full
_refine_ls_number_parameters 1016
_refine_ls_number_reflns 16927
_refine_ls_number_restraints 0
_refine_ls_restrained_S_all 1.020
_refine_ls_R_factor_all 0.0732
_refine_ls_R_factor_gt 0.0455
_refine_ls_shift/su_max 0.001
_refine_ls_shift/su_mean 0.000
_refine_ls_structure_factor_coef Fsqd
_refine_ls_weighting_details 'calc w=1/[\s^2^(Fo^2^)+(0.0498P)^2^+1.7253P] where P=(Fo^2^+2Fc^2^)/3'
_refine_ls_weighting_scheme calc
_refine_ls_wR_factor_gt 0.1034
_refine_ls_wR_factor_ref 0.1164
_reflns_number_gt 12139
_reflns_number_total 16927
_reflns_threshold_expression I>2\s(I)
_cod_data_source_file c4cc08967g2.cif
_cod_data_source_block mj210c_uochb
_cod_depositor_comments 'Adding full bibliography for 7116236--7116249.cif.'
_cod_database_code 7116239

loop_
_symmetry_equiv_pos_as_xyz
'x, y, z'
'-x, -y, -z'

loop_
_atom_site_label
_atom_site_type_symbol
_atom_site_fract_x
_atom_site_fract_y
_atom_site_fract_z
_atom_site_U_iso_or_equiv
_atom_site_adp_type
_atom_site_occupancy
_atom_site_symmetry_multiplicity
_atom_site_calc_flag
_atom_site_refinement_flags
C11 C 0.10967(15) 0.49988(14) 0.72242(8) 0.0196(4) Uani 1 1 d .
H11 H 0.1120 0.4967 0.7663 0.024 Uiso 1 1 calc R
C12 C 0.17634(15) 0.56498(14) 0.67724(9) 0.0206(4) Uani 1 1 d .
C13 C 0.16309(17) 0.57373(16) 0.61297(9) 0.0278(5) Uani 1 1 d .
H13 H 0.2053 0.6186 0.5806 0.033 Uiso 1 1 calc R
C14 C 0.09026(16) 0.51851(15) 0.59664(9) 0.0266(4) Uani 1 1 d .
H14 H 0.0808 0.5266 0.5529 0.032 Uiso 1 1 calc R
N15 N 0.03093(12) 0.45221(12) 0.64144(7) 0.0210(3) Uani 1 1 d .
C16 C -0.04700(15) 0.39231(16) 0.62193(9) 0.0251(4) Uani 1 1 d .
H16A H -0.0197 0.3229 0.6255 0.030 Uiso 1 1 calc R
H16B H -0.0603 0.4226 0.5770 0.030 Uiso 1 1 calc R
C17 C -0.14726(16) 0.39027(17) 0.66431(9) 0.0277(4) Uani 1 1 d .
H17A H -0.1979 0.3465 0.6533 0.033 Uiso 1 1 calc R
H17B H -0.1781 0.4590 0.6572 0.033 Uiso 1 1 calc R
C18 C -0.12736(15) 0.35130(14) 0.73358(9) 0.0218(4) Uani 1 1 d .
C19 C -0.20371(15) 0.30122(15) 0.78006(10) 0.0260(4) Uani 1 1 d .
C110 C -0.18132(16) 0.26677(15) 0.84370(10) 0.0269(4) Uani 1 1 d .
C111 C -0.07999(16) 0.27670(14) 0.86013(9) 0.0243(4) Uani 1 1 d .
C112 C -0.04790(16) 0.24779(16) 0.92728(9) 0.0297(5) Uani 1 1 d .
H11A H -0.0134 0.1805 0.9359 0.036 Uiso 1 1 calc R
H11B H -0.1104 0.2448 0.9580 0.036 Uiso 1 1 calc R
C113 C 0.02677(17) 0.32521(16) 0.93500(9) 0.0292(5) Uani 1 1 d .
H11C H -0.0079 0.3924 0.9268 0.035 Uiso 1 1 calc R
H11D H 0.0479 0.3076 0.9791 0.035 Uiso 1 1 calc R
N114 N 0.12011(13) 0.32701(12) 0.88895(7) 0.0219(3) Uani 1 1 d .
C115 C 0.21657(17) 0.33946(15) 0.90703(9) 0.0283(5) Uani 1 1 d .
H115 H 0.2228 0.3477 0.9485 0.034 Uiso 1 1 calc R
C116 C 0.30285(17) 0.34010(16) 0.86654(10) 0.0312(5) Uani 1 1 d .
H116 H 0.3685 0.3565 0.8776 0.037 Uiso 1 1 calc R
C117 C 0.29601(16) 0.31658(15) 0.80784(9) 0.0261(4) Uani 1 1 d .
C118 C 0.38467(17) 0.30873(18) 0.76533(11) 0.0386(6) Uani 1 1 d .
H118 H 0.4519 0.3234 0.7750 0.046 Uiso 1 1 calc R
C119 C 0.37477(18) 0.28051(18) 0.71079(11) 0.0407(6) Uani 1 1 d .
H119 H 0.4348 0.2775 0.6822 0.049 Uiso 1 1 calc R
C120 C 0.27619(17) 0.25571(16) 0.69644(10) 0.0327(5) Uani 1 1 d .
H120 H 0.2706 0.2325 0.6595 0.039 Uiso 1 1 calc R
C121 C 0.18897(16) 0.26498(14) 0.73543(9) 0.0245(4) Uani 1 1 d .
H121 H 0.1227 0.2487 0.7252 0.029 Uiso 1 1 calc R
C122 C 0.19605(15) 0.29868(14) 0.79118(8) 0.0204(4) Uani 1 1 d .
C123 C 0.10632(15) 0.31565(13) 0.83107(8) 0.0191(4) Uani 1 1 d .
C124 C -0.00196(15) 0.32087(14) 0.81287(9) 0.0203(4) Uani 1 1 d .
C125 C -0.02841(14) 0.36649(13) 0.75052(8) 0.0188(4) Uani 1 1 d .
C126 C 0.04041(14) 0.44002(14) 0.70468(8) 0.0188(4) Uani 1 1 d .
C127 C 0.25538(16) 0.61958(14) 0.69772(9) 0.0234(4) Uani 1 1 d .
H127 H 0.2515 0.6207 0.7413 0.028 Uiso 1 1 calc R
C128 C 0.33307(16) 0.66816(15) 0.65803(9) 0.0257(4) Uani 1 1 d .
H128 H 0.3315 0.6690 0.6144 0.031 Uiso 1 1 calc R
C129 C 0.41994(16) 0.72001(15) 0.67315(9) 0.0247(4) Uani 1 1 d .
C130 C 0.42963(16) 0.73545(15) 0.73351(9) 0.0270(4) Uani 1 1 d .
H130 H 0.3757 0.7143 0.7668 0.032 Uiso 1 1 calc R
C131 C 0.51655(17) 0.78094(15) 0.74501(10) 0.0291(5) Uani 1 1 d .
H131 H 0.5222 0.7910 0.7861 0.035 Uiso 1 1 calc R
C132 C 0.59665(16) 0.81237(15) 0.69649(10) 0.0268(4) Uani 1 1 d .
C133 C 0.58833(16) 0.79913(15) 0.63631(10) 0.0277(4) Uani 1 1 d .
H133 H 0.6422 0.8211 0.6031 0.033 Uiso 1 1 calc R
C134 C 0.50034(16) 0.75340(15) 0.62522(9) 0.0278(4) Uani 1 1 d .
H134 H 0.4945 0.7445 0.5839 0.033 Uiso 1 1 calc R
C135 C -0.26577(18) 0.21782(18) 0.89394(11) 0.0404(6) Uani 1 1 d .
H13A H -0.3220 0.2671 0.8975 0.061 Uiso 1 1 calc R
H13B H -0.2361 0.1937 0.9350 0.061 Uiso 1 1 calc R
H13C H -0.2940 0.1609 0.8819 0.061 Uiso 1 1 calc R
C136 C -0.31200(16) 0.28703(18) 0.76206(12) 0.0371(5) Uani 1 1 d .
H13D H -0.3214 0.2159 0.7640 0.056 Uiso 1 1 calc R
H13E H -0.3200 0.3277 0.7187 0.056 Uiso 1 1 calc R
H13F H -0.3647 0.3083 0.7918 0.056 Uiso 1 1 calc R
C137 C 0.76015(17) 0.89583(17) 0.66413(11) 0.0371(5) Uani 1 1 d .
H13G H 0.7838 0.8453 0.6410 0.056 Uiso 1 1 calc R
H13H H 0.8194 0.9158 0.6830 0.056 Uiso 1 1 calc R
H13I H 0.7316 0.9549 0.6346 0.056 Uiso 1 1 calc R
O11 O -0.43846(13) 0.44752(13) 0.87115(8) 0.0443(4) Uani 1 1 d .
C21 C 0.10969(15) 0.83291(14) 0.69404(9) 0.0225(4) Uani 1 1 d .
H21 H 0.1205 0.8193 0.7380 0.027 Uiso 1 1 calc R
C22 C 0.03361(16) 0.77982(15) 0.67528(9) 0.0245(4) Uani 1 1 d .
C23 C 0.02547(17) 0.79768(17) 0.60919(10) 0.0329(5) Uani 1 1 d .
H23 H -0.0239 0.7621 0.5940 0.040 Uiso 1 1 calc R
C24 C 0.08821(18) 0.86559(18) 0.56753(10) 0.0342(5) Uani 1 1 d .
H24 H 0.0833 0.8756 0.5231 0.041 Uiso 1 1 calc R
N25 N 0.15750(13) 0.91944(13) 0.58733(7) 0.0261(4) Uani 1 1 d .
C26 C 0.22198(18) 0.99497(17) 0.54021(9) 0.0329(5) Uani 1 1 d .
H26A H 0.1952 1.0635 0.5404 0.039 Uiso 1 1 calc R
H26B H 0.2180 0.9854 0.4970 0.039 Uiso 1 1 calc R
C27 C 0.33342(17) 0.98380(16) 0.55652(9) 0.0302(5) Uani 1 1 d .
H27A H 0.3758 1.0372 0.5267 0.036 Uiso 1 1 calc R
H27B H 0.3623 0.9179 0.5520 0.036 Uiso 1 1 calc R
C28 C 0.33958(16) 0.99114(14) 0.62389(9) 0.0235(4) Uani 1 1 d .
C29 C 0.43012(16) 1.02616(14) 0.64214(9) 0.0249(4) Uani 1 1 d .
C210 C 0.43542(16) 1.02884(14) 0.70526(9) 0.0245(4) Uani 1 1 d .
C211 C 0.34786(16) 1.00113(14) 0.74906(9) 0.0237(4) Uani 1 1 d .
C212 C 0.35106(16) 0.99284(16) 0.81934(9) 0.0282(4) Uani 1 1 d .
H21A H 0.3298 1.0579 0.8288 0.034 Uiso 1 1 calc R
H21B H 0.4231 0.9758 0.8317 0.034 Uiso 1 1 calc R
C213 C 0.27712(16) 0.91153(16) 0.85656(9) 0.0276(4) Uani 1 1 d .
H21C H 0.2991 0.8462 0.8478 0.033 Uiso 1 1 calc R
H21D H 0.2780 0.9049 0.9028 0.033 Uiso 1 1 calc R
N214 N 0.17062(13) 0.93966(12) 0.83690(7) 0.0237(4) Uani 1 1 d .
C215 C 0.08838(17) 0.93112(16) 0.88266(9) 0.0291(5) Uani 1 1 d .
H215 H 0.1001 0.9047 0.9262 0.035 Uiso 1 1 calc R
C216 C -0.00851(17) 0.95965(16) 0.86672(10) 0.0313(5) Uani 1 1 d .
H216 H -0.0656 0.9489 0.8987 0.038 Uiso 1 1 calc R
C217 C -0.02614(16) 1.00551(15) 0.80278(9) 0.0259(4) Uani 1 1 d .
C218 C -0.12539(17) 1.04282(16) 0.78457(10) 0.0312(5) Uani 1 1 d .
H218 H -0.1837 1.0342 0.8157 0.037 Uiso 1 1 calc R
C219 C -0.13883(17) 1.09097(16) 0.72309(11) 0.0325(5) Uani 1 1 d .
H219 H -0.2067 1.1134 0.7112 0.039 Uiso 1 1 calc R
C220 C -0.05227(16) 1.10782(15) 0.67680(10) 0.0284(5) Uani 1 1 d .
H220 H -0.0619 1.1443 0.6343 0.034 Uiso 1 1 calc R
C221 C 0.04485(16) 1.07234(14) 0.69241(9) 0.0240(4) Uani 1 1 d .
H221 H 0.1025 1.0848 0.6608 0.029 Uiso 1 1 calc R
C222 C 0.06071(15) 1.01691(14) 0.75552(9) 0.0213(4) Uani 1 1 d .
C223 C 0.15941(15) 0.97513(14) 0.77435(8) 0.0210(4) Uani 1 1 d .
C224 C 0.25384(15) 0.97607(14) 0.72979(8) 0.0212(4) Uani 1 1 d .
C225 C 0.25264(15) 0.96219(14) 0.66778(9) 0.0221(4) Uani 1 1 d .
C226 C 0.17011(15) 0.90510(14) 0.65046(9) 0.0225(4) Uani 1 1 d .
C227 C -0.03424(16) 0.71047(15) 0.72251(10) 0.0266(4) Uani 1 1 d .
H227 H -0.0203 0.6973 0.7659 0.032 Uiso 1 1 calc R
C228 C -0.11488(16) 0.66423(15) 0.70845(10) 0.0274(4) Uani 1 1 d .
H228 H -0.1227 0.6733 0.6644 0.033 Uiso 1 1 calc R
C229 C -0.19226(16) 0.60149(15) 0.75293(10) 0.0272(4) Uani 1 1 d .
C230 C -0.18087(17) 0.56262(16) 0.81767(10) 0.0307(5) Uani 1 1 d .
H230 H -0.1171 0.5717 0.8340 0.037 Uiso 1 1 calc R
C231 C -0.26105(18) 0.51095(16) 0.85844(10) 0.0337(5) Uani 1 1 d .
H231 H -0.2522 0.4850 0.9025 0.040 Uiso 1 1 calc R
C232 C -0.35471(17) 0.49713(16) 0.83475(11) 0.0327(5) Uani 1 1 d .
C233 C -0.36571(17) 0.53228(16) 0.77035(11) 0.0332(5) Uani 1 1 d .
H233 H -0.4288 0.5213 0.7539 0.040 Uiso 1 1 calc R
C234 C -0.28575(17) 0.58308(15) 0.73009(11) 0.0304(5) Uani 1 1 d .
H234 H -0.2940 0.6062 0.6858 0.036 Uiso 1 1 calc R
C235 C 0.52112(17) 1.05493(16) 0.59208(10) 0.0318(5) Uani 1 1 d .
H23A H 0.5823 1.0679 0.6122 0.048 Uiso 1 1 calc R
H23B H 0.5026 1.1157 0.5600 0.048 Uiso 1 1 calc R
H23C H 0.5375 0.9998 0.5716 0.048 Uiso 1 1 calc R
C236 C 0.53266(17) 1.06139(17) 0.72768(10) 0.0321(5) Uani 1 1 d .
H23D H 0.5780 1.0026 0.7425 0.048 Uiso 1 1 calc R
H23E H 0.5130 1.0929 0.7628 0.048 Uiso 1 1 calc R
H23F H 0.5702 1.1098 0.6924 0.048 Uiso 1 1 calc R
C237 C -0.4410(2) 0.4315(2) 0.93892(13) 0.0605(8) Uani 1 1 d .
H23G H -0.3867 0.3819 0.9553 0.091 Uiso 1 1 calc R
H23H H -0.5097 0.4066 0.9587 0.091 Uiso 1 1 calc R
H23I H -0.4281 0.4952 0.9491 0.091 Uiso 1 1 calc R
O21 O 0.68088(11) 0.85418(11) 0.71343(7) 0.0347(4) Uani 1 1 d .
C1 C 0.70951(18) 0.66956(17) 0.49496(11) 0.0360(5) Uani 1 1 d .
C2 C 0.62239(19) 0.34697(18) 0.55095(10) 0.0371(5) Uani 1 1 d .
C3 C 0.65245(19) 0.94168(18) 0.00632(11) 0.0392(5) Uani 1 1 d .
C4 C 0.2009(2) 0.60165(19) 0.94126(11) 0.0468(6) Uani 1 1 d .
F1 F 0.66907(12) 0.61799(12) 0.55176(7) 0.0595(4) Uani 1 1 d .
F2 F 0.64845(11) 0.75059(12) 0.47647(8) 0.0574(4) Uani 1 1 d .
F3 F 0.70525(13) 0.61328(12) 0.45426(7) 0.0577(4) Uani 1 1 d .
F4 F 0.63262(13) 0.40123(12) 0.59218(8) 0.0624(4) Uani 1 1 d .
F5 F 0.53063(11) 0.30144(12) 0.56775(8) 0.0578(4) Uani 1 1 d .
F6 F 0.61634(14) 0.41029(12) 0.49383(7) 0.0658(5) Uani 1 1 d .
F7 F 0.60670(12) 1.01372(13) 0.03075(8) 0.0621(4) Uani 1 1 d .
F8 F 0.63998(12) 0.96692(12) -0.05581(7) 0.0542(4) Uani 1 1 d .
F9 F 0.60089(12) 0.85722(13) 0.03182(8) 0.0646(5) Uani 1 1 d .
F10 F 0.28831(14) 0.56028(14) 0.92148(9) 0.0694(5) Uani 1 1 d .
F11 F 0.15601(17) 0.53273(13) 0.99018(7) 0.0766(6) Uani 1 1 d .
F12 F 0.22789(16) 0.67783(13) 0.96392(8) 0.0731(5) Uani 1 1 d .
O1T O 0.89774(13) 0.61460(13) 0.51909(8) 0.0495(4) Uani 1 1 d .
O2T O 0.87026(13) 0.76292(12) 0.43377(7) 0.0436(4) Uani 1 1 d .
O3T O 0.82683(13) 0.76834(13) 0.54319(8) 0.0444(4) Uani 1 1 d .
O4T O 0.82077(12) 0.31650(13) 0.53450(7) 0.0434(4) Uani 1 1 d .
O5T O 0.70557(13) 0.20957(12) 0.50132(7) 0.0400(4) Uani 1 1 d .
O6T O 0.71894(13) 0.19380(13) 0.61407(7) 0.0435(4) Uani 1 1 d .
O7T O 0.79005(12) 0.89609(11) 0.08841(6) 0.0330(3) Uani 1 1 d .
O8T O 0.82667(12) 0.85144(11) -0.01230(7) 0.0355(4) Uani 1 1 d .
O9T O 0.83146(13) 1.02539(11) -0.00883(7) 0.0375(4) Uani 1 1 d .
O10T O 0.17705(14) 0.71571(12) 0.83140(7) 0.0427(4) Uani 1 1 d .
O11T O 0.02686(15) 0.68654(15) 0.90932(9) 0.0578(5) Uani 1 1 d .
O12T O 0.09418(14) 0.55393(11) 0.86086(7) 0.0406(4) Uani 1 1 d .
S1 S 0.84189(4) 0.70754(4) 0.49807(2) 0.02809(12) Uani 1 1 d .
S2 S 0.72943(4) 0.25616(4) 0.54998(2) 0.02930(13) Uani 1 1 d .
S3 S 0.79092(4) 0.92686(4) 0.02012(2) 0.02701(12) Uani 1 1 d .
S4 S 0.11469(5) 0.64403(4) 0.87883(2) 0.03001(13) Uani 1 1 d .
N1S N 0.6644(3) 0.7267(2) 0.91441(11) 0.0647(7) Uani 1 1 d .
C1S C 0.7535(3) 0.7770(2) 0.87202(12) 0.0618(8) Uani 1 1 d .
H1S1 H 0.8191 0.7448 0.8871 0.093 Uiso 1 1 calc R
H1S2 H 0.7531 0.8482 0.8723 0.093 Uiso 1 1 calc R
H1S3 H 0.7477 0.7714 0.8286 0.093 Uiso 1 1 calc R
O1S O 0.5767(2) 0.7567(3) 0.90091(12) 0.1106(11) Uani 1 1 d .
O2S O 0.6821(2) 0.65888(16) 0.96077(9) 0.0743(7) Uani 1 1 d .

loop_
_atom_site_aniso_label
_atom_site_aniso_U_11
_atom_site_aniso_U_22
_atom_site_aniso_U_33
_atom_site_aniso_U_23
_atom_site_aniso_U_13
_atom_site_aniso_U_12
C11 0.0234(10) 0.0194(9) 0.0164(8) -0.0052(7) -0.0028(7) 0.0026(8)
C12 0.0219(10) 0.0177(9) 0.0216(9) -0.0048(7) -0.0004(8) 0.0021(8)
C13 0.0308(11) 0.0299(11) 0.0206(9) -0.0030(8) 0.0012(8) -0.0054(9)
C14 0.0307(11) 0.0318(11) 0.0164(9) -0.0044(8) -0.0025(8) -0.0005(9)
N15 0.0221(8) 0.0239(8) 0.0185(8) -0.0073(6) -0.0047(6) 0.0012(7)
C16 0.0256(11) 0.0301(11) 0.0234(10) -0.0119(8) -0.0067(8) -0.0026(9)
C17 0.0225(10) 0.0362(12) 0.0283(10) -0.0137(9) -0.0075(8) 0.0004(9)
C18 0.0204(10) 0.0214(10) 0.0267(10) -0.0116(8) -0.0029(8) 0.0017(8)
C19 0.0193(10) 0.0229(10) 0.0387(11) -0.0136(9) -0.0016(8) -0.0001(8)
C110 0.0212(10) 0.0201(10) 0.0375(11) -0.0060(8) 0.0035(9) -0.0013(8)
C111 0.0247(11) 0.0200(10) 0.0257(10) -0.0031(8) 0.0020(8) 0.0012(8)
C112 0.0275(11) 0.0307(11) 0.0253(10) 0.0006(9) 0.0049(8) -0.0007(9)
C113 0.0344(12) 0.0323(11) 0.0188(9) -0.0046(8) 0.0023(8) 0.0028(9)
N114 0.0264(9) 0.0197(8) 0.0182(8) -0.0030(6) -0.0009(7) -0.0012(7)
C115 0.0371(12) 0.0245(10) 0.0242(10) -0.0041(8) -0.0113(9) -0.0026(9)
C116 0.0278(12) 0.0312(12) 0.0337(11) -0.0027(9) -0.0113(9) -0.0044(9)
C117 0.0225(10) 0.0249(10) 0.0280(10) -0.0005(8) -0.0052(8) -0.0005(8)
C118 0.0198(11) 0.0435(14) 0.0468(14) -0.0017(11) -0.0022(10) 0.0009(10)
C119 0.0306(13) 0.0460(14) 0.0393(13) -0.0060(11) 0.0113(10) 0.0068(11)
C120 0.0355(13) 0.0333(12) 0.0276(11) -0.0084(9) 0.0024(9) 0.0086(10)
C121 0.0273(11) 0.0214(10) 0.0243(10) -0.0049(8) -0.0046(8) 0.0042(8)
C122 0.0219(10) 0.0160(9) 0.0211(9) -0.0008(7) -0.0017(7) 0.0001(7)
C123 0.0234(10) 0.0141(9) 0.0182(9) -0.0009(7) -0.0021(7) -0.0008(7)
C124 0.0211(10) 0.0177(9) 0.0221(9) -0.0056(7) 0.0002(8) -0.0017(8)
C125 0.0192(10) 0.0172(9) 0.0214(9) -0.0082(7) 0.0000(7) 0.0012(7)
C126 0.0194(9) 0.0189(9) 0.0182(9) -0.0053(7) -0.0028(7) 0.0041(7)
C127 0.0287(11) 0.0217(10) 0.0200(9) -0.0057(8) -0.0009(8) -0.0017(8)
C128 0.0304(11) 0.0254(10) 0.0220(9) -0.0073(8) -0.0008(8) -0.0029(9)
C129 0.0265(11) 0.0230(10) 0.0245(10) -0.0061(8) -0.0006(8) -0.0021(8)
C130 0.0292(11) 0.0257(11) 0.0254(10) -0.0074(8) 0.0046(8) -0.0022(9)
C131 0.0346(12) 0.0276(11) 0.0276(10) -0.0114(9) -0.0023(9) -0.0010(9)
C132 0.0247(11) 0.0210(10) 0.0361(11) -0.0092(9) -0.0041(9) 0.0006(8)
C133 0.0265(11) 0.0249(10) 0.0307(11) -0.0068(9) 0.0027(9) -0.0018(9)
C134 0.0301(11) 0.0293(11) 0.0239(10) -0.0073(8) 0.0002(8) -0.0032(9)
C135 0.0276(12) 0.0373(13) 0.0468(14) 0.0039(11) 0.0047(10) -0.0042(10)
C136 0.0203(11) 0.0439(14) 0.0523(14) -0.0207(11) -0.0038(10) -0.0052(10)
C137 0.0261(12) 0.0330(12) 0.0546(14) -0.0153(11) -0.0021(10) -0.0038(10)
O11 0.0357(9) 0.0511(11) 0.0479(10) -0.0167(8) 0.0048(8) -0.0151(8)
C21 0.0269(11) 0.0211(10) 0.0204(9) -0.0079(8) -0.0016(8) 0.0025(8)
C22 0.0238(10) 0.0242(10) 0.0277(10) -0.0106(8) -0.0034(8) 0.0044(8)
C23 0.0284(12) 0.0439(13) 0.0305(11) -0.0153(10) -0.0052(9) -0.0046(10)
C24 0.0349(12) 0.0481(14) 0.0224(10) -0.0134(10) -0.0050(9) -0.0006(11)
N25 0.0300(10) 0.0297(9) 0.0187(8) -0.0071(7) -0.0001(7) 0.0010(7)
C26 0.0451(14) 0.0335(12) 0.0182(9) -0.0043(9) 0.0021(9) -0.0052(10)
C27 0.0383(13) 0.0308(11) 0.0214(10) -0.0099(8) 0.0095(9) -0.0074(10)
C28 0.0307(11) 0.0182(9) 0.0214(9) -0.0069(8) 0.0033(8) 0.0017(8)
C29 0.0265(11) 0.0183(10) 0.0288(10) -0.0074(8) 0.0059(8) 0.0013(8)
C210 0.0247(10) 0.0189(10) 0.0303(10) -0.0089(8) 0.0026(8) 0.0005(8)
C211 0.0286(11) 0.0194(10) 0.0242(10) -0.0090(8) 0.0008(8) 0.0013(8)
C212 0.0271(11) 0.0329(11) 0.0264(10) -0.0116(9) -0.0003(8) -0.0021(9)
C213 0.0314(12) 0.0299(11) 0.0226(10) -0.0079(8) -0.0046(8) -0.0001(9)
N214 0.0288(9) 0.0237(9) 0.0200(8) -0.0083(7) 0.0013(7) -0.0060(7)
C215 0.0343(12) 0.0337(12) 0.0190(9) -0.0075(8) 0.0061(8) -0.0109(10)
C216 0.0317(12) 0.0367(12) 0.0261(10) -0.0125(9) 0.0112(9) -0.0096(10)
C217 0.0277(11) 0.0234(10) 0.0282(10) -0.0118(8) 0.0056(8) -0.0048(8)
C218 0.0247(11) 0.0319(12) 0.0386(12) -0.0148(10) 0.0060(9) -0.0013(9)
C219 0.0256(11) 0.0294(11) 0.0463(13) -0.0166(10) -0.0041(10) 0.0041(9)
C220 0.0311(12) 0.0222(10) 0.0335(11) -0.0098(9) -0.0046(9) 0.0008(9)
C221 0.0282(11) 0.0195(10) 0.0255(10) -0.0091(8) 0.0023(8) -0.0022(8)
C222 0.0251(10) 0.0174(9) 0.0229(9) -0.0093(7) 0.0024(8) -0.0030(8)
C223 0.0270(10) 0.0178(9) 0.0200(9) -0.0092(7) 0.0036(8) -0.0046(8)
C224 0.0245(10) 0.0185(9) 0.0207(9) -0.0067(7) 0.0023(8) -0.0001(8)
C225 0.0266(11) 0.0182(9) 0.0217(9) -0.0067(7) 0.0011(8) 0.0018(8)
C226 0.0261(10) 0.0226(10) 0.0202(9) -0.0092(8) -0.0014(8) 0.0055(8)
C227 0.0274(11) 0.0262(11) 0.0272(10) -0.0081(8) -0.0049(8) 0.0033(9)
C228 0.0302(11) 0.0224(10) 0.0310(11) -0.0089(8) -0.0056(9) 0.0024(9)
C229 0.0278(11) 0.0214(10) 0.0346(11) -0.0101(9) -0.0058(9) 0.0017(8)
C230 0.0289(12) 0.0295(11) 0.0369(12) -0.0123(9) -0.0083(9) -0.0021(9)
C231 0.0390(13) 0.0333(12) 0.0312(11) -0.0109(9) -0.0050(10) -0.0049(10)
C232 0.0288(12) 0.0278(11) 0.0435(13) -0.0133(10) -0.0009(10) -0.0020(9)
C233 0.0264(12) 0.0269(11) 0.0489(13) -0.0113(10) -0.0116(10) 0.0004(9)
C234 0.0324(12) 0.0225(10) 0.0384(12) -0.0091(9) -0.0116(9) 0.0033(9)
C235 0.0316(12) 0.0294(11) 0.0307(11) -0.0052(9) 0.0099(9) -0.0024(9)
C236 0.0256(11) 0.0334(12) 0.0386(12) -0.0128(10) 0.0019(9) -0.0024(9)
C237 0.0571(18) 0.081(2) 0.0498(16) -0.0322(15) 0.0185(13) -0.0298(16)
O21 0.0282(8) 0.0374(9) 0.0437(9) -0.0192(7) -0.0026(7) -0.0071(7)
C1 0.0353(13) 0.0332(12) 0.0417(13) -0.0140(10) -0.0024(10) -0.0015(10)
C2 0.0417(14) 0.0397(13) 0.0327(12) -0.0118(10) -0.0075(10) -0.0073(11)
C3 0.0399(14) 0.0411(14) 0.0378(13) -0.0123(11) -0.0036(11) -0.0018(11)
C4 0.0676(19) 0.0435(15) 0.0342(13) -0.0168(11) -0.0140(12) 0.0067(13)
F1 0.0561(10) 0.0557(10) 0.0615(10) -0.0134(8) 0.0237(8) -0.0191(8)
F2 0.0337(8) 0.0551(10) 0.0895(12) -0.0251(9) -0.0245(8) 0.0131(7)
F3 0.0637(10) 0.0566(10) 0.0660(10) -0.0365(8) -0.0095(8) -0.0123(8)
F4 0.0714(11) 0.0614(10) 0.0705(10) -0.0428(9) -0.0194(9) 0.0084(9)
F5 0.0322(8) 0.0676(11) 0.0789(11) -0.0295(9) -0.0010(7) -0.0027(7)
F6 0.0863(13) 0.0536(10) 0.0510(9) 0.0009(8) -0.0201(9) 0.0144(9)
F7 0.0456(9) 0.0788(12) 0.0744(11) -0.0431(9) -0.0145(8) 0.0257(8)
F8 0.0576(10) 0.0619(10) 0.0473(9) -0.0154(7) -0.0222(7) 0.0022(8)
F9 0.0429(9) 0.0640(11) 0.0793(11) -0.0022(9) -0.0030(8) -0.0194(8)
F10 0.0589(11) 0.0779(12) 0.0841(12) -0.0374(10) -0.0331(9) 0.0234(9)
F11 0.1255(17) 0.0653(11) 0.0307(8) 0.0063(8) -0.0173(9) 0.0026(11)
F12 0.1108(15) 0.0655(11) 0.0611(10) -0.0370(9) -0.0441(10) 0.0071(10)
O1T 0.0408(10) 0.0449(10) 0.0545(11) 0.0004(8) -0.0071(8) 0.0166(8)
O2T 0.0436(10) 0.0438(10) 0.0358(9) -0.0005(7) 0.0081(7) -0.0025(8)
O3T 0.0435(10) 0.0558(11) 0.0437(9) -0.0277(8) -0.0113(8) -0.0017(8)
O4T 0.0366(9) 0.0630(11) 0.0308(8) -0.0103(8) 0.0014(7) -0.0240(8)
O5T 0.0429(10) 0.0472(10) 0.0367(8) -0.0215(7) -0.0034(7) -0.0082(8)
O6T 0.0442(10) 0.0498(10) 0.0298(8) 0.0047(7) -0.0059(7) -0.0107(8)
O7T 0.0425(9) 0.0325(8) 0.0230(7) -0.0074(6) 0.0018(6) 0.0018(7)
O8T 0.0458(10) 0.0334(8) 0.0275(8) -0.0120(6) 0.0060(7) 0.0027(7)
O9T 0.0464(10) 0.0296(8) 0.0337(8) -0.0020(7) -0.0031(7) -0.0070(7)
O10T 0.0624(12) 0.0355(9) 0.0281(8) -0.0024(7) -0.0036(8) -0.0149(8)
O11T 0.0590(12) 0.0585(12) 0.0549(11) -0.0194(9) 0.0057(9) 0.0175(10)
O12T 0.0604(11) 0.0305(8) 0.0331(8) -0.0087(7) -0.0109(8) -0.0071(8)
S1 0.0255(3) 0.0309(3) 0.0271(3) -0.0058(2) -0.0039(2) 0.0019(2)
S2 0.0298(3) 0.0362(3) 0.0217(2) -0.0053(2) -0.0023(2) -0.0104(2)
S3 0.0328(3) 0.0250(3) 0.0222(2) -0.0055(2) 0.0013(2) 0.0003(2)
S4 0.0428(3) 0.0268(3) 0.0204(2) -0.0060(2) -0.0026(2) -0.0006(2)
N1S 0.092(2) 0.0715(18) 0.0383(13) -0.0220(13) -0.0158(14) -0.0198(16)
C1S 0.099(3) 0.0507(17) 0.0391(14) -0.0156(13) -0.0022(15) -0.0186(17)
O1S 0.089(2) 0.181(3) 0.0636(16) -0.0271(18) -0.0259(15) -0.006(2)
O2S 0.118(2) 0.0631(14) 0.0428(11) -0.0060(10) -0.0168(12) -0.0325(13)

loop_
_atom_type_symbol
_atom_type_description
_atom_type_scat_dispersion_real
_atom_type_scat_dispersion_imag
_atom_type_scat_source
C C 0.0033 0.0016 'International Tables Vol C Tables 4.2.6.8 and 6.1.1.4'
H H 0.0000 0.0000 'International Tables Vol C Tables 4.2.6.8 and 6.1.1.4'
N N 0.0061 0.0033 'International Tables Vol C Tables 4.2.6.8 and 6.1.1.4'
O O 0.0106 0.0060 'International Tables Vol C Tables 4.2.6.8 and 6.1.1.4'
F F 0.0171 0.0103 'International Tables Vol C Tables 4.2.6.8 and 6.1.1.4'
S S 0.1246 0.1234 'International Tables Vol C Tables 4.2.6.8 and 6.1.1.4'

loop_
_geom_angle_atom_site_label_1
_geom_angle_atom_site_label_2
_geom_angle_atom_site_label_3
_geom_angle
C126 C11 C12 121.50(17)
C126 C11 H11 119.3
C12 C11 H11 119.3
C11 C12 C13 116.95(17)
C11 C12 C127 120.12(16)
C13 C12 C127 122.93(17)
C14 C13 C12 120.36(18)
C14 C13 H13 119.8
C12 C13 H13 119.8
N15 C14 C13 121.21(17)
N15 C14 H14 119.4
C13 C14 H14 119.4
C14 N15 C126 121.18(16)
C14 N15 C16 119.80(15)
C126 N15 C16 119.02(15)
N15 C16 C17 109.27(15)
N15 C16 H16A 109.8
C17 C16 H16A 109.8
N15 C16 H16B 109.8
C17 C16 H16B 109.8
H16A C16 H16B 108.3
C16 C17 C18 110.75(17)
C16 C17 H17A 109.5
C18 C17 H17A 109.5
C16 C17 H17B 109.5
C18 C17 H17B 109.5
H17A C17 H17B 108.1
C125 C18 C19 120.13(17)
C125 C18 C17 117.37(16)
C19 C18 C17 122.50(17)
C110 C19 C18 120.24(18)
C110 C19 C136 119.54(18)
C18 C19 C136 120.19(19)
C19 C110 C111 119.63(17)
C19 C110 C135 119.83(19)
C111 C110 C135 120.54(19)
C124 C111 C110 119.94(18)
C124 C111 C112 115.45(17)
C110 C111 C112 124.53(17)
C111 C112 C113 109.07(16)
C111 C112 H11A 109.9
C113 C112 H11A 109.9
C111 C112 H11B 109.9
C113 C112 H11B 109.9
H11A C112 H11B 108.3
N114 C113 C112 108.58(16)
N114 C113 H11C 110.0
C112 C113 H11C 110.0
N114 C113 H11D 110.0
C112 C113 H11D 110.0
H11C C113 H11D 108.4
C123 N114 C115 122.45(16)
C123 N114 C113 118.38(16)
C115 N114 C113 119.17(16)
C116 C115 N114 120.50(18)
C116 C115 H115 119.8
N114 C115 H115 119.8
C115 C116 C117 120.18(19)
C115 C116 H116 119.9
C117 C116 H116 119.9
C116 C117 C122 118.38(18)
C116 C117 C118 122.9(2)
C122 C117 C118 118.69(19)
C119 C118 C117 120.8(2)
C119 C118 H118 119.6
C117 C118 H118 119.6
C118 C119 C120 120.5(2)
C118 C119 H119 119.8
C120 C119 H119 119.8
C121 C120 C119 120.2(2)
C121 C120 H120 119.9
C119 C120 H120 119.9
C120 C121 C122 120.66(19)
C120 C121 H121 119.7
C122 C121 H121 119.7
C117 C122 C121 118.94(17)
C117 C122 C123 118.53(17)
C121 C122 C123 122.53(17)
N114 C123 C122 118.43(17)
N114 C123 C124 117.50(16)
C122 C123 C124 124.07(16)
C111 C124 C125 119.81(17)
C111 C124 C123 117.47(16)
C125 C124 C123 122.71(16)
C18 C125 C124 119.33(16)
C18 C125 C126 118.29(16)
C124 C125 C126 121.95(16)
N15 C126 C11 118.52(16)
N15 C126 C125 117.61(16)
C11 C126 C125 123.80(16)
C128 C127 C12 122.95(17)
C128 C127 H127 118.5
C12 C127 H127 118.5
C127 C128 C129 128.21(18)
C127 C128 H128 115.9
C129 C128 H128 115.9
C134 C129 C130 117.97(18)
C134 C129 C128 118.01(17)
C130 C129 C128 123.98(17)
C131 C130 C129 120.65(18)
C131 C130 H130 119.7
C129 C130 H130 119.7
C130 C131 C132 120.28(19)
C130 C131 H131 119.9
C132 C131 H131 119.9
O21 C132 C133 124.25(18)
O21 C132 C131 115.57(18)
C133 C132 C131 120.17(18)
C132 C133 C134 119.07(18)
C132 C133 H133 120.5
C134 C133 H133 120.5
C133 C134 C129 121.86(19)
C133 C134 H134 119.1
C129 C134 H134 119.1
C110 C135 H13A 109.5
C110 C135 H13B 109.5
H13A C135 H13B 109.5
C110 C135 H13C 109.5
H13A C135 H13C 109.5
H13B C135 H13C 109.5
C19 C136 H13D 109.5
C19 C136 H13E 109.5
H13D C136 H13E 109.5
C19 C136 H13F 109.5
H13D C136 H13F 109.5
H13E C136 H13F 109.5
O21 C137 H13G 109.5
O21 C137 H13H 109.5
H13G C137 H13H 109.5
O21 C137 H13I 109.5
H13G C137 H13I 109.5
H13H C137 H13I 109.5
C232 O11 C237 117.57(18)
C226 C21 C22 122.00(18)
C226 C21 H21 119.0
C22 C21 H21 119.0
C21 C22 C23 116.85(18)
C21 C22 C227 120.71(17)
C23 C22 C227 122.44(18)
C24 C23 C22 119.89(19)
C24 C23 H23 120.1
C22 C23 H23 120.1
N25 C24 C23 121.83(19)
N25 C24 H24 119.1
C23 C24 H24 119.1
C24 N25 C226 121.24(17)
C24 N25 C26 119.92(16)
C226 N25 C26 118.83(17)
N25 C26 C27 109.51(17)
N25 C26 H26A 109.8
C27 C26 H26A 109.8
N25 C26 H26B 109.8
C27 C26 H26B 109.8
H26A C26 H26B 108.2
C26 C27 C28 110.25(16)
C26 C27 H27A 109.6
C28 C27 H27A 109.6
C26 C27 H27B 109.6
C28 C27 H27B 109.6
H27A C27 H27B 108.1
C225 C28 C29 120.89(17)
C225 C28 C27 118.12(18)
C29 C28 C27 120.98(17)
C210 C29 C28 119.94(17)
C210 C29 C235 122.32(19)
C28 C29 C235 117.67(18)
C29 C210 C211 119.14(18)
C29 C210 C236 121.81(17)
C211 C210 C236 119.05(18)
C224 C211 C210 121.16(17)
C224 C211 C212 116.74(16)
C210 C211 C212 122.06(18)
C211 C212 C213 108.73(16)
C211 C212 H21A 109.9
C213 C212 H21A 109.9
C211 C212 H21B 109.9
C213 C212 H21B 109.9
H21A C212 H21B 108.3
N214 C213 C212 108.34(16)
N214 C213 H21C 110.0
C212 C213 H21C 110.0
N214 C213 H21D 110.0
C212 C213 H21D 110.0
H21C C213 H21D 108.4
C223 N214 C215 122.75(18)
C223 N214 C213 118.09(16)
C215 N214 C213 119.14(16)
C216 C215 N214 120.73(19)
C216 C215 H215 119.6
N214 C215 H215 119.6
C215 C216 C217 120.37(18)
C215 C216 H216 119.8
C217 C216 H216 119.8
C218 C217 C216 122.23(18)
C218 C217 C222 119.30(18)
C216 C217 C222 118.44(19)
C219 C218 C217 120.83(19)
C219 C218 H218 119.6
C217 C218 H218 119.6
C218 C219 C220 120.2(2)
C218 C219 H219 119.9
C220 C219 H219 119.9
C221 C220 C219 120.7(2)
C221 C220 H220 119.7
C219 C220 H220 119.7
C220 C221 C222 120.56(18)
C220 C221 H221 119.7
C222 C221 H221 119.7
C221 C222 C223 123.27(17)
C221 C222 C217 118.20(19)
C223 C222 C217 118.50(17)
N214 C223 C222 118.51(16)
N214 C223 C224 117.21(18)
C222 C223 C224 124.06(17)
C211 C224 C225 119.00(17)
C211 C224 C223 116.76(16)
C225 C224 C223 123.99(17)
C28 C225 C224 118.87(18)
C28 C225 C226 118.27(16)
C224 C225 C226 122.26(16)
N25 C226 C21 118.04(17)
N25 C226 C225 117.74(16)
C21 C226 C225 124.07(17)
C228 C227 C22 123.98(19)
C228 C227 H227 118.0
C22 C227 H227 118.0
C227 C228 C229 127.48(19)
C227 C228 H228 116.3
C229 C228 H228 116.3
C230 C229 C234 117.83(19)
C230 C229 C228 123.87(19)
C234 C229 C228 118.22(19)
C231 C230 C229 121.0(2)
C231 C230 H230 119.5
C229 C230 H230 119.5
C230 C231 C232 119.8(2)
C230 C231 H231 120.1
C232 C231 H231 120.1
O11 C232 C233 116.06(19)
O11 C232 C231 124.2(2)
C233 C232 C231 119.7(2)
C234 C233 C232 120.2(2)
C234 C233 H233 119.9
C232 C233 H233 119.9
C233 C234 C229 121.3(2)
C233 C234 H234 119.3
C229 C234 H234 119.3
C29 C235 H23A 109.5
C29 C235 H23B 109.5
H23A C235 H23B 109.5
C29 C235 H23C 109.5
H23A C235 H23C 109.5
H23B C235 H23C 109.5
C210 C236 H23D 109.5
C210 C236 H23E 109.5
H23D C236 H23E 109.5
C210 C236 H23F 109.5
H23D C236 H23F 109.5
H23E C236 H23F 109.5
O11 C237 H23G 109.5
O11 C237 H23H 109.5
H23G C237 H23H 109.5
O11 C237 H23I 109.5
H23G C237 H23I 109.5
H23H C237 H23I 109.5
C132 O21 C137 117.54(16)
F3 C1 F1 108.19(18)
F3 C1 F2 107.91(19)
F1 C1 F2 107.41(19)
F3 C1 S1 111.83(16)
F1 C1 S1 111.43(16)
F2 C1 S1 109.91(15)
F4 C2 F6 107.7(2)
F4 C2 F5 106.62(19)
F6 C2 F5 107.39(19)
F4 C2 S2 112.07(16)
F6 C2 S2 111.42(17)
F5 C2 S2 111.35(16)
F9 C3 F7 108.1(2)
F9 C3 F8 107.14(19)
F7 C3 F8 107.3(2)
F9 C3 S3 111.75(17)
F7 C3 S3 111.34(16)
F8 C3 S3 111.07(16)
F10 C4 F11 106.8(2)
F10 C4 F12 107.3(2)
F11 C4 F12 107.3(2)
F10 C4 S4 112.23(17)
F11 C4 S4 111.6(2)
F12 C4 S4 111.31(18)
O1T S1 O2T 115.53(10)
O1T S1 O3T 115.46(11)
O2T S1 O3T 114.41(10)
O1T S1 C1 103.99(11)
O2T S1 C1 102.97(11)
O3T S1 C1 101.86(10)
O4T S2 O5T 114.71(9)
O4T S2 O6T 114.58(10)
O5T S2 O6T 115.90(10)
O4T S2 C2 103.94(11)
O5T S2 C2 102.90(10)
O6T S2 C2 102.29(11)
O8T S3 O9T 114.60(9)
O8T S3 O7T 115.19(9)
O9T S3 O7T 114.82(9)
O8T S3 C3 102.84(10)
O9T S3 C3 103.25(11)
O7T S3 C3 103.82(10)
O12T S4 O11T 115.33(12)
O12T S4 O10T 114.51(10)
O11T S4 O10T 114.81(11)
O12T S4 C4 103.53(11)
O11T S4 C4 103.50(12)
O10T S4 C4 102.82(12)
O2S N1S O1S 123.9(3)
O2S N1S C1S 118.7(3)
O1S N1S C1S 117.4(3)
N1S C1S H1S1 109.5
N1S C1S H1S2 109.5
H1S1 C1S H1S2 109.5
N1S C1S H1S3 109.5
H1S1 C1S H1S3 109.5
H1S2 C1S H1S3 109.5

loop_
_geom_bond_atom_site_label_1
_geom_bond_atom_site_label_2
_geom_bond_distance
C11 C126 1.382(3)
C11 C12 1.398(3)
C11 H11 0.9500
C12 C13 1.401(3)
C12 C127 1.455(3)
C13 C14 1.357(3)
C13 H13 0.9500
C14 N15 1.350(2)
C14 H14 0.9500
N15 C126 1.362(2)
N15 C16 1.481(2)
C16 C17 1.508(3)
C16 H16A 0.9900
C16 H16B 0.9900
C17 C18 1.510(3)
C17 H17A 0.9900
C17 H17B 0.9900
C18 C125 1.396(3)
C18 C19 1.403(3)
C19 C110 1.400(3)
C19 C136 1.515(3)
C110 C111 1.404(3)
C110 C135 1.511(3)
C111 C124 1.402(3)
C111 C112 1.508(3)
C112 C113 1.514(3)
C112 H11A 0.9900
C112 H11B 0.9900
C113 N114 1.484(2)
C113 H11C 0.9900
C113 H11D 0.9900
N114 C123 1.340(2)
N114 C115 1.366(3)
C115 C116 1.347(3)
C115 H115 0.9500
C116 C117 1.409(3)
C116 H116 0.9500
C117 C122 1.415(3)
C117 C118 1.416(3)
C118 C119 1.360(3)
C118 H118 0.9500
C119 C120 1.409(3)
C119 H119 0.9500
C120 C121 1.361(3)
C120 H120 0.9500
C121 C122 1.419(3)
C121 H121 0.9500
C122 C123 1.424(3)
C123 C124 1.477(3)
C124 C125 1.411(3)
C125 C126 1.479(2)
C127 C128 1.336(3)
C127 H127 0.9500
C128 C129 1.456(3)
C128 H128 0.9500
C129 C134 1.398(3)
C129 C130 1.403(3)
C130 C131 1.376(3)
C130 H130 0.9500
C131 C132 1.399(3)
C131 H131 0.9500
C132 O21 1.370(2)
C132 C133 1.384(3)
C133 C134 1.386(3)
C133 H133 0.9500
C134 H134 0.9500
C135 H13A 0.9800
C135 H13B 0.9800
C135 H13C 0.9800
C136 H13D 0.9800
C136 H13E 0.9800
C136 H13F 0.9800
C137 O21 1.429(3)
C137 H13G 0.9800
C137 H13H 0.9800
C137 H13I 0.9800
O11 C232 1.368(3)
O11 C237 1.434(3)
C21 C226 1.389(3)
C21 C22 1.395(3)
C21 H21 0.9500
C22 C23 1.411(3)
C22 C227 1.457(3)
C23 C24 1.354(3)
C23 H23 0.9500
C24 N25 1.349(3)
C24 H24 0.9500
N25 C226 1.364(2)
N25 C26 1.477(3)
C26 C27 1.500(3)
C26 H26A 0.9900
C26 H26B 0.9900
C27 C28 1.507(3)
C27 H27A 0.9900
C27 H27B 0.9900
C28 C225 1.399(3)
C28 C29 1.406(3)
C29 C210 1.394(3)
C29 C235 1.512(3)
C210 C211 1.401(3)
C210 C236 1.509(3)
C211 C224 1.401(3)
C211 C212 1.511(3)
C212 C213 1.512(3)
C212 H21A 0.9900
C212 H21B 0.9900
C213 N214 1.479(3)
C213 H21C 0.9900
C213 H21D 0.9900
N214 C223 1.345(2)
N214 C215 1.368(2)
C215 C216 1.340(3)
C215 H215 0.9500
C216 C217 1.410(3)
C216 H216 0.9500
C217 C218 1.409(3)
C217 C222 1.428(3)
C218 C219 1.358(3)
C218 H218 0.9500
C219 C220 1.412(3)
C219 H219 0.9500
C220 C221 1.362(3)
C220 H220 0.9500
C221 C222 1.421(3)
C221 H221 0.9500
C222 C223 1.423(3)
C223 C224 1.477(3)
C224 C225 1.414(3)
C225 C226 1.477(3)
C227 C228 1.337(3)
C227 H227 0.9500
C228 C229 1.459(3)
C228 H228 0.9500
C229 C230 1.394(3)
C229 C234 1.400(3)
C230 C231 1.384(3)
C230 H230 0.9500
C231 C232 1.393(3)
C231 H231 0.9500
C232 C233 1.381(3)
C233 C234 1.373(3)
C233 H233 0.9500
C234 H234 0.9500
C235 H23A 0.9800
C235 H23B 0.9800
C235 H23C 0.9800
C236 H23D 0.9800
C236 H23E 0.9800
C236 H23F 0.9800
C237 H23G 0.9800
C237 H23H 0.9800
C237 H23I 0.9800
C1 F3 1.324(3)
C1 F1 1.327(3)
C1 F2 1.333(3)
C1 S1 1.812(2)
C2 F4 1.325(3)
C2 F6 1.331(3)
C2 F5 1.333(3)
C2 S2 1.820(3)
C3 F9 1.326(3)
C3 F7 1.331(3)
C3 F8 1.333(3)
C3 S3 1.827(3)
C4 F10 1.322(3)
C4 F11 1.333(3)
C4 F12 1.338(3)
C4 S4 1.802(3)
O1T S1 1.4297(17)
O2T S1 1.4332(16)
O3T S1 1.4404(16)
O4T S2 1.4288(15)
O5T S2 1.4342(15)
O6T S2 1.4368(15)
O7T S3 1.4383(14)
O8T S3 1.4349(15)
O9T S3 1.4362(15)
O10T S4 1.4375(16)
O11T S4 1.4335(18)
O12T S4 1.4333(16)
N1S O2S 1.219(3)
N1S O1S 1.220(4)
N1S C1S 1.476(4)
C1S H1S1 0.9800
C1S H1S2 0.9800
C1S H1S3 0.9800
